data_4507081
loop_
_publ_author_name
'Nath, Bhaskar'
'Baruah, Jubaraj B.'

_publ_section_title
;
 Quasi-Isostructural Solvates of
 Bis(4-hydroxy-3,5-dimethylphenyl)(4-N,N-dimethylaminophenyl)methane
;
_journal_issue 12
_journal_name_full 'Crystal Growth &amp; Design'
_journal_page_first 6173
_journal_paper_doi 10.1021/cg3013427
_journal_volume 12
_journal_year 2012
_chemical_formula_sum 'C34 H45 N3 O2'
_chemical_formula_weight 527.73
_chemical_name_systematic
; 
 ? 
;
_space_group_IT_number 2
_symmetry_cell_setting triclinic
_symmetry_space_group_name_Hall '-P 1'
_symmetry_space_group_name_H-M 'P -1'
_atom_sites_solution_hydrogens geom
_atom_sites_solution_primary direct
_atom_sites_solution_secondary difmap
_audit_creation_method SHELXL-97
_cell_angle_alpha 107.295(6)
_cell_angle_beta 105.133(6)
_cell_angle_gamma 92.092(6)
_cell_formula_units_Z 2
_cell_length_a 8.6308(9)
_cell_length_b 11.6990(12)
_cell_length_c 15.9227(17)
_cell_measurement_temperature 296(2)
_cell_volume 1470.4(3)
_computing_cell_refinement 'Bruker SMART'
_computing_data_collection 'Bruker SMART'
_computing_data_reduction 'Bruker SAINT'
_computing_molecular_graphics 'Bruker SHELXTL'
_computing_publication_material 'Bruker SHELXTL'
_computing_structure_refinement 'SHELXL-97 (Sheldrick, 1997)'
_computing_structure_solution 'SHELXS-97 (Sheldrick, 1990)'
_diffrn_ambient_temperature 296(2)
_diffrn_measured_fraction_theta_full 0.965
_diffrn_measured_fraction_theta_max 0.965
_diffrn_measurement_device_type 'CCD area detector'
_diffrn_measurement_method 'phi and omega scans'
_diffrn_radiation_monochromator graphite
_diffrn_radiation_source 'fine-focus sealed tube'
_diffrn_radiation_type MoK\a
_diffrn_radiation_wavelength 0.71073
_diffrn_reflns_av_R_equivalents 0.0401
_diffrn_reflns_av_sigmaI/netI 0.0886
_diffrn_reflns_limit_h_max 10
_diffrn_reflns_limit_h_min -10
_diffrn_reflns_limit_k_max 14
_diffrn_reflns_limit_k_min -13
_diffrn_reflns_limit_l_max 19
_diffrn_reflns_limit_l_min -18
_diffrn_reflns_number 14738
_diffrn_reflns_theta_full 25.25
_diffrn_reflns_theta_max 25.25
_diffrn_reflns_theta_min 1.40
_exptl_absorpt_coefficient_mu 0.074
_exptl_absorpt_correction_type none
_exptl_crystal_colour colorless
_exptl_crystal_density_diffrn 1.192
_exptl_crystal_density_method 'not measured'
_exptl_crystal_description block
_exptl_crystal_F_000 572
_exptl_crystal_size_max 0.32
_exptl_crystal_size_mid 0.25
_exptl_crystal_size_min 0.18
_refine_diff_density_max 0.441
_refine_diff_density_min -0.259
_refine_diff_density_rms 0.047
_refine_ls_extinction_method none
_refine_ls_goodness_of_fit_ref 1.030
_refine_ls_hydrogen_treatment constr
_refine_ls_matrix_type full
_refine_ls_number_parameters 360
_refine_ls_number_reflns 5140
_refine_ls_number_restraints 2
_refine_ls_restrained_S_all 1.030
_refine_ls_R_factor_all 0.1370
_refine_ls_R_factor_gt 0.0613
_refine_ls_shift/su_max 0.000
_refine_ls_shift/su_mean 0.000
_refine_ls_structure_factor_coef Fsqd
_refine_ls_weighting_details 'calc w=1/[\s^2^(Fo^2^)+(0.1000P)^2^+0.0000P] where P=(Fo^2^+2Fc^2^)/3'
_refine_ls_weighting_scheme calc
_refine_ls_wR_factor_gt 0.1677
_refine_ls_wR_factor_ref 0.1996
_reflns_number_gt 2571
_reflns_number_total 5140
_reflns_threshold_expression >2sigma(I)
_cod_data_source_file cg3013427_si_005.cif
_cod_data_source_block 1234
_cod_depositor_comments
;
The following automatic conversions were performed:

'_symmetry_cell_setting' value 'Triclinic' changed to 'triclinic'
according to /home/saulius/struct/CIF-dictionaries/cif_core.dic
dictionary named 'cif_core.dic' version 2.4.2 from 2011-04-26.

Automatic conversion script
Id: cif_fix_values 1891 2012-01-12 08:04:46Z andrius 
;
_cod_original_sg_symbol_H-M P-1
_cod_database_code 4507081

loop_
_symmetry_equiv_pos_as_xyz
'x, y, z'
'-x, -y, -z'

loop_
_atom_site_label
_atom_site_type_symbol
_atom_site_fract_x
_atom_site_fract_y
_atom_site_fract_z
_atom_site_U_iso_or_equiv
_atom_site_adp_type
_atom_site_occupancy
_atom_site_symmetry_multiplicity
_atom_site_calc_flag
_atom_site_refinement_flags
C2 C -0.0767(3) -0.1415(3) 0.2136(2) 0.0451(7) Uani 1 1 d .
C1 C -0.2365(3) -0.1866(2) 0.20437(19) 0.0409(7) Uani 1 1 d .
C6 C -0.3318(3) -0.1071(3) 0.2475(2) 0.0439(7) Uani 1 1 d .
C9 C -0.0504(3) 0.1897(3) 0.3620(2) 0.0489(8) Uani 1 1 d .
H9 H -0.1073 0.2131 0.4091 0.059 Uiso 1 1 calc R
C22 C -0.1559(3) 0.4700(3) 0.2907(2) 0.0471(8) Uani 1 1 d .
C18 C -0.0943(3) 0.2720(2) 0.3034(2) 0.0432(7) Uani 1 1 d .
C19 C -0.0996(3) 0.2356(3) 0.2112(2) 0.0474(8) Uani 1 1 d .
H19 H -0.0814 0.1571 0.1841 0.057 Uiso 1 1 calc R
C4 C -0.1119(3) 0.0574(2) 0.30855(19) 0.0434(7) Uani 1 1 d .
C20 C -0.1308(3) 0.3114(3) 0.1576(2) 0.0452(7) Uani 1 1 d .
C5 C -0.2689(3) 0.0109(3) 0.2978(2) 0.0477(8) Uani 1 1 d .
H5 H -0.3343 0.0615 0.3256 0.057 Uiso 1 1 calc R
C3 C -0.0192(3) -0.0219(3) 0.2651(2) 0.0473(8) Uani 1 1 d .
H3 H 0.0863 0.0066 0.2709 0.057 Uiso 1 1 calc R
C21 C -0.1591(3) 0.4291(3) 0.1983(2) 0.0481(8) Uani 1 1 d .
C23 C -0.1236(3) 0.3896(3) 0.3412(2) 0.0500(8) Uani 1 1 d .
H23 H -0.1215 0.4161 0.4027 0.060 Uiso 1 1 calc R
C7 C -0.5033(3) -0.1545(3) 0.2377(2) 0.0634(9) Uani 1 1 d .
H7A H -0.5557 -0.0899 0.2673 0.095 Uiso 1 1 calc R
H7B H -0.5013 -0.2167 0.2660 0.095 Uiso 1 1 calc R
H7C H -0.5616 -0.1871 0.1739 0.095 Uiso 1 1 calc R
C24 C -0.1830(4) 0.5982(3) 0.3357(2) 0.0690(10) Uani 1 1 d .
H24A H -0.0981 0.6532 0.3352 0.103 Uiso 1 1 calc R
H24B H -0.1825 0.6087 0.3979 0.103 Uiso 1 1 calc R
H24C H -0.2854 0.6140 0.3024 0.103 Uiso 1 1 calc R
C8 C 0.0268(3) -0.2241(3) 0.1682(2) 0.0653(9) Uani 1 1 d .
H8A H 0.1327 -0.1818 0.1827 0.098 Uiso 1 1 calc R
H8B H -0.0210 -0.2510 0.1030 0.098 Uiso 1 1 calc R
H8C H 0.0353 -0.2926 0.1899 0.098 Uiso 1 1 calc R
C25 C -0.1333(4) 0.2697(3) 0.0580(2) 0.0643(9) Uani 1 1 d .
H25A H -0.1022 0.1899 0.0423 0.096 Uiso 1 1 calc R
H25B H -0.0590 0.3238 0.0480 0.096 Uiso 1 1 calc R
H25C H -0.2405 0.2690 0.0203 0.096 Uiso 1 1 calc R
C10 C 0.1298(4) 0.2110(3) 0.4133(2) 0.0507(8) Uani 1 1 d .
C11 C 0.2379(3) 0.2966(3) 0.4087(2) 0.0554(8) Uani 1 1 d .
H11 H 0.2012 0.3429 0.3708 0.067 Uiso 1 1 calc R
C12 C 0.4004(4) 0.3164(3) 0.4586(2) 0.0645(9) Uani 1 1 d .
H12 H 0.4691 0.3756 0.4538 0.077 Uiso 1 1 calc R
C13 C 0.4610(4) 0.2494(3) 0.5153(2) 0.0654(10) Uani 1 1 d .
C15 C 0.1928(4) 0.1446(3) 0.4704(2) 0.0712(10) Uani 1 1 d .
H15 H 0.1239 0.0854 0.4752 0.085 Uiso 1 1 calc R
C14 C 0.3525(4) 0.1624(3) 0.5201(3) 0.0806(12) Uani 1 1 d .
H14 H 0.3887 0.1156 0.5576 0.097 Uiso 1 1 calc R
C16 C 0.7245(4) 0.3715(4) 0.5712(3) 0.0912(12) Uani 1 1 d .
H16A H 0.7482 0.3526 0.5133 0.137 Uiso 1 1 calc R
H16B H 0.8235 0.3862 0.6197 0.137 Uiso 1 1 calc R
H16C H 0.6699 0.4423 0.5802 0.137 Uiso 1 1 calc R
C17 C 0.7074(4) 0.1690(3) 0.5782(3) 0.0951(13) Uani 1 1 d .
H17A H 0.6406 0.1110 0.5893 0.143 Uiso 1 1 calc R
H17B H 0.8055 0.1953 0.6278 0.143 Uiso 1 1 calc R
H17C H 0.7331 0.1327 0.5217 0.143 Uiso 1 1 calc R
C26 C 0.3937(3) 0.3013(3) 0.0726(2) 0.0545(8) Uani 1 1 d .
C27 C 0.4132(4) 0.1767(3) 0.0213(2) 0.0629(9) Uani 1 1 d .
H27A H 0.5194 0.1586 0.0494 0.075 Uiso 1 1 calc R
H27B H 0.4080 0.1724 -0.0412 0.075 Uiso 1 1 calc R
C31 C 0.4605(4) 0.2477(3) 0.2146(2) 0.0672(10) Uani 1 1 d .
H31A H 0.4901 0.2921 0.2797 0.081 Uiso 1 1 calc R
H31B H 0.5556 0.2147 0.2006 0.081 Uiso 1 1 calc R
C30 C 0.3305(4) 0.1453(3) 0.1937(3) 0.0704(10) Uani 1 1 d .
H30A H 0.2274 0.1769 0.1898 0.084 Uiso 1 1 calc R
H30B H 0.3529 0.1124 0.2443 0.084 Uiso 1 1 calc R
C28 C 0.2851(4) 0.0815(3) 0.0191(2) 0.0711(10) Uani 1 1 d .
H28A H 0.2776 0.0103 -0.0328 0.085 Uiso 1 1 calc R
H28B H 0.1813 0.1122 0.0091 0.085 Uiso 1 1 calc R
C34 C 0.3333(6) 0.4989(3) 0.0701(3) 0.0983(13) Uani 1 1 d .
H34A H 0.4347 0.5500 0.0865 0.118 Uiso 1 1 calc R
H34B H 0.2529 0.5266 0.0279 0.118 Uiso 1 1 calc R
C29 C 0.3164(5) 0.0442(3) 0.1056(3) 0.0817(11) Uani 1 1 d .
H29A H 0.2291 -0.0166 0.0970 0.098 Uiso 1 1 calc R
H29B H 0.4156 0.0071 0.1126 0.098 Uiso 1 1 calc R
C32 C 0.3683(5) 0.4463(3) 0.2129(3) 0.0834(11) Uani 1 1 d .
H32A H 0.4660 0.4968 0.2549 0.100 Uiso 1 1 calc R
H32B H 0.2995 0.4318 0.2490 0.100 Uiso 1 1 calc R
C33 C 0.2839(5) 0.5104(4) 0.1511(3) 0.1015(14) Uani 1 1 d .
H33A H 0.1692 0.4819 0.1323 0.122 Uiso 1 1 calc R
H33B H 0.2974 0.5954 0.1859 0.122 Uiso 1 1 calc R
N2 N 0.4109(3) 0.3316(2) 0.1628(2) 0.0589(7) Uani 1 1 d .
N3 N 0.3539(3) 0.3751(2) 0.0244(2) 0.0692(8) Uani 1 1 d .
N1 N 0.6219(3) 0.2712(3) 0.5718(2) 0.0897(10) Uani 1 1 d .
O1 O -0.2975(2) -0.30037(17) 0.15675(13) 0.0510(5) Uani 1 1 d D
H1 H -0.3094 -0.3113 0.1020 0.077 Uiso 1 1 calc RD
O2 O -0.1872(3) 0.49837(19) 0.14152(15) 0.0711(7) Uani 1 1 d D
H2 H -0.2179 0.5615 0.1670 0.107 Uiso 1 1 calc RD

loop_
_atom_site_aniso_label
_atom_site_aniso_U_11
_atom_site_aniso_U_22
_atom_site_aniso_U_33
_atom_site_aniso_U_23
_atom_site_aniso_U_13
_atom_site_aniso_U_12
C2 0.0432(16) 0.040(2) 0.052(2) 0.0156(16) 0.0117(13) 0.0056(13)
C1 0.0479(16) 0.0275(18) 0.0419(18) 0.0103(15) 0.0047(13) 0.0031(13)
C6 0.0436(16) 0.0382(19) 0.050(2) 0.0183(16) 0.0084(13) 0.0036(14)
C9 0.0588(18) 0.0398(19) 0.0467(19) 0.0121(16) 0.0145(14) 0.0064(14)
C22 0.0433(16) 0.0345(18) 0.054(2) 0.0051(16) 0.0081(14) 0.0050(13)
C18 0.0455(16) 0.0347(18) 0.0433(19) 0.0102(16) 0.0052(13) 0.0022(13)
C19 0.0446(16) 0.0336(18) 0.057(2) 0.0074(17) 0.0104(14) 0.0059(13)
C4 0.0512(17) 0.0315(18) 0.0455(19) 0.0125(15) 0.0098(13) 0.0060(14)
C20 0.0472(16) 0.0362(18) 0.047(2) 0.0080(16) 0.0119(13) 0.0017(13)
C5 0.0513(18) 0.042(2) 0.050(2) 0.0151(17) 0.0149(14) 0.0124(15)
C3 0.0410(15) 0.046(2) 0.053(2) 0.0167(17) 0.0094(14) -0.0007(14)
C21 0.0443(16) 0.043(2) 0.053(2) 0.0176(18) 0.0040(14) 0.0051(13)
C23 0.0533(17) 0.045(2) 0.045(2) 0.0085(17) 0.0079(14) 0.0033(14)
C7 0.0500(18) 0.057(2) 0.085(3) 0.025(2) 0.0198(16) 0.0031(15)
C24 0.082(2) 0.050(2) 0.068(2) 0.0114(19) 0.0161(18) 0.0188(17)
C8 0.0573(18) 0.059(2) 0.073(3) 0.0076(19) 0.0229(17) 0.0093(16)
C25 0.079(2) 0.050(2) 0.061(2) 0.0111(18) 0.0211(17) 0.0071(17)
C10 0.0627(19) 0.0337(19) 0.046(2) 0.0100(16) 0.0030(14) 0.0022(15)
C11 0.0610(19) 0.050(2) 0.049(2) 0.0205(17) -0.0005(15) 0.0034(16)
C12 0.061(2) 0.054(2) 0.068(2) 0.017(2) 0.0045(17) 0.0013(16)
C13 0.066(2) 0.046(2) 0.061(2) 0.0070(19) -0.0100(17) 0.0056(17)
C15 0.085(2) 0.043(2) 0.069(3) 0.023(2) -0.0096(19) -0.0076(17)
C14 0.092(3) 0.046(2) 0.078(3) 0.025(2) -0.024(2) -0.007(2)
C16 0.065(2) 0.078(3) 0.106(3) 0.016(3) -0.001(2) 0.003(2)
C17 0.090(3) 0.093(3) 0.099(3) 0.040(3) 0.009(2) 0.039(2)
C26 0.0467(17) 0.049(2) 0.058(2) 0.0085(19) 0.0082(15) 0.0025(15)
C27 0.068(2) 0.066(2) 0.056(2) 0.0191(19) 0.0187(16) 0.0217(19)
C31 0.065(2) 0.078(3) 0.056(2) 0.024(2) 0.0100(16) 0.0088(19)
C30 0.076(2) 0.068(3) 0.074(3) 0.030(2) 0.0240(19) 0.013(2)
C28 0.086(2) 0.047(2) 0.068(3) 0.012(2) 0.0091(19) 0.0062(19)
C34 0.155(4) 0.048(3) 0.082(3) 0.015(2) 0.024(3) 0.013(2)
C29 0.109(3) 0.053(2) 0.079(3) 0.016(2) 0.027(2) 0.006(2)
C32 0.109(3) 0.054(2) 0.073(3) -0.002(2) 0.030(2) -0.001(2)
C33 0.120(3) 0.061(3) 0.117(4) 0.016(3) 0.035(3) 0.029(2)
N2 0.0611(16) 0.0525(18) 0.055(2) 0.0111(16) 0.0110(13) 0.0032(13)
N3 0.0882(19) 0.0453(18) 0.069(2) 0.0215(17) 0.0097(15) 0.0070(15)
N1 0.0697(19) 0.059(2) 0.107(3) 0.0160(19) -0.0181(17) 0.0064(17)
O1 0.0578(12) 0.0387(13) 0.0476(13) 0.0111(11) 0.0037(11) -0.0004(9)
O2 0.1006(17) 0.0529(16) 0.0629(16) 0.0233(14) 0.0209(13) 0.0253(13)

loop_
_atom_type_symbol
_atom_type_description
_atom_type_scat_dispersion_real
_atom_type_scat_dispersion_imag
_atom_type_scat_source
C C 0.0033 0.0016 'International Tables Vol C Tables 4.2.6.8 and 6.1.1.4'
H H 0.0000 0.0000 'International Tables Vol C Tables 4.2.6.8 and 6.1.1.4'
N N 0.0061 0.0033 'International Tables Vol C Tables 4.2.6.8 and 6.1.1.4'
O O 0.0106 0.0060 'International Tables Vol C Tables 4.2.6.8 and 6.1.1.4'

loop_
_geom_angle_atom_site_label_1
_geom_angle_atom_site_label_2
_geom_angle_atom_site_label_3
_geom_angle
C3 C2 C1 119.2(2)
C3 C2 C8 121.6(3)
C1 C2 C8 119.1(3)
O1 C1 C6 120.0(2)
O1 C1 C2 121.9(2)
C6 C1 C2 118.1(3)
C5 C6 C1 120.4(2)
C5 C6 C7 121.2(3)
C1 C6 C7 118.5(3)
C18 C9 C4 112.8(2)
C18 C9 C10 111.9(2)
C4 C9 C10 113.2(2)
C21 C22 C23 118.1(3)
C21 C22 C24 121.1(3)
C23 C22 C24 120.8(3)
C19 C18 C23 116.9(3)
C19 C18 C9 121.9(3)
C23 C18 C9 121.1(3)
C20 C19 C18 122.9(3)
C5 C4 C3 116.4(3)
C5 C4 C9 120.6(2)
C3 C4 C9 123.0(2)
C19 C20 C21 118.5(3)
C19 C20 C25 121.6(3)
C21 C20 C25 119.9(3)
C6 C5 C4 122.7(3)
C2 C3 C4 123.2(3)
O2 C21 C22 124.1(3)
O2 C21 C20 115.0(3)
C22 C21 C20 120.9(3)
C18 C23 C22 122.8(3)
C11 C10 C15 115.8(3)
C11 C10 C9 123.8(3)
C15 C10 C9 120.4(3)
C10 C11 C12 122.4(3)
C13 C12 C11 121.0(3)
C12 C13 C14 117.0(3)
C12 C13 N1 123.2(3)
C14 C13 N1 119.7(3)
C14 C15 C10 122.8(3)
C15 C14 C13 121.0(3)
N3 C26 N2 123.7(3)
N3 C26 C27 116.7(3)
N2 C26 C27 119.6(3)
C26 C27 C28 113.2(2)
N2 C31 C30 113.3(3)
C31 C30 C29 114.0(3)
C27 C28 C29 115.0(3)
C33 C34 N3 112.2(3)
C30 C29 C28 115.5(3)
N2 C32 C33 112.1(3)
C34 C33 C32 116.9(4)
C26 N2 C32 121.3(3)
C26 N2 C31 122.0(3)
C32 N2 C31 116.5(3)
C26 N3 C34 119.8(3)
C13 N1 C17 118.4(3)
C13 N1 C16 117.3(3)
C17 N1 C16 112.6(3)

loop_
_geom_bond_atom_site_label_1
_geom_bond_atom_site_label_2
_geom_bond_distance
C2 C3 1.390(4)
C2 C1 1.413(4)
C2 C8 1.497(4)
C1 O1 1.329(3)
C1 C6 1.408(4)
C6 C5 1.380(4)
C6 C7 1.514(4)
C9 C18 1.521(4)
C9 C4 1.524(4)
C9 C10 1.528(4)
C22 C21 1.397(4)
C22 C23 1.400(4)
C22 C24 1.514(4)
C18 C19 1.390(4)
C18 C23 1.390(4)
C19 C20 1.390(4)
C4 C5 1.389(4)
C4 C3 1.393(4)
C20 C21 1.397(4)
C20 C25 1.508(4)
C21 O2 1.367(3)
C10 C11 1.375(4)
C10 C15 1.385(4)
C11 C12 1.391(4)
C12 C13 1.380(4)
C13 C14 1.390(4)
C13 N1 1.410(4)
C15 C14 1.371(4)
C16 N1 1.448(4)
C17 N1 1.443(4)
C26 N3 1.315(4)
C26 N2 1.339(4)
C26 C27 1.484(4)
C27 C28 1.527(4)
C31 N2 1.467(4)
C31 C30 1.509(4)
C30 C29 1.515(5)
C28 C29 1.527(5)
C34 C33 1.433(5)
C34 N3 1.455(4)
C32 N2 1.458(4)
C32 C33 1.471(5)

loop_
_cod_related_entry_id
_cod_related_entry_database
_cod_related_entry_code
1 ChemSpider 30652493
